data_4087650
loop_
_publ_author_name
'Simpson, Peter V.'
'Nagel, Christoph'
'Bruhn, Heike'
'Schatzschneider, Ulrich'

_publ_section_title
;
 Antibacterial and Antiparasitic Activity of Manganese(I) Tricarbonyl
 Complexes with Ketoconazole, Miconazole, and Clotrimazole Ligands
;
_journal_issue 15
_journal_name_full Organometallics
_journal_page_first 3809
_journal_paper_doi 10.1021/acs.organomet.5b00458
_journal_volume 34
_journal_year 2015
_chemical_formula_moiety 'C35 H25 Cl Mn N4 O3, C2 H3 N, F6 P'
_chemical_formula_sum 'C37 H28 Cl F6 Mn N5 O3 P'
_chemical_formula_weight 826.02
_space_group_crystal_system monoclinic
_space_group_IT_number 14
_space_group_name_Hall '-P 2ybc'
_space_group_name_H-M_alt 'P 1 21/c 1'
_symmetry_Int_Tables_number 14
_audit_creation_date 2015-06-02
_audit_creation_method
;
Olex2 1.2
(compiled 2015.01.26 svn.r3150 for OlexSys, GUI svn.r4998)
;
_cell_angle_alpha 90
_cell_angle_beta 105.541(7)
_cell_angle_gamma 90
_cell_formula_units_Z 4
_cell_length_a 17.625(5)
_cell_length_b 11.958(3)
_cell_length_c 17.929(5)
_cell_measurement_reflns_used 3754
_cell_measurement_temperature 100
_cell_measurement_theta_max 19.42
_cell_measurement_theta_min 2.34
_cell_volume 3640.6(17)
_computing_molecular_graphics 'Olex2 (Dolomanov et al., 2009)'
_computing_publication_material 'Olex2 (Dolomanov et al., 2009)'
_computing_structure_refinement 'olex2.refine (Bourhis et al., 2015)'
_diffrn_ambient_temperature 100
_diffrn_detector_area_resol_mean 8
_diffrn_measured_fraction_theta_full 0.9989
_diffrn_measured_fraction_theta_max 0.9989
_diffrn_measurement_device_type 'Bruker APEX-II CCD'
_diffrn_measurement_method '\w and \f scans'
_diffrn_radiation_monochromator graphite
_diffrn_radiation_type 'Mo K\a'
_diffrn_radiation_wavelength 0.71073
_diffrn_reflns_av_R_equivalents 0.1264
_diffrn_reflns_av_unetI/netI 0.0980
_diffrn_reflns_limit_h_max 22
_diffrn_reflns_limit_h_min -22
_diffrn_reflns_limit_k_max 14
_diffrn_reflns_limit_k_min -14
_diffrn_reflns_limit_l_max 22
_diffrn_reflns_limit_l_min -22
_diffrn_reflns_number 47400
_diffrn_reflns_theta_full 25.9969
_diffrn_reflns_theta_max 26.00
_diffrn_reflns_theta_min 1.20
_diffrn_source 'sealed tube'
_diffrn_standards_number 0
_exptl_absorpt_coefficient_mu 0.555
_exptl_absorpt_correction_T_max 1.0000
_exptl_absorpt_correction_T_min 0.9106
_exptl_absorpt_correction_type numerical
_exptl_absorpt_process_details
;
SADABS-2008/1 (Bruker,2008) was used for absorption correction.
wR2(int) was 0.0796 before and 0.0709 after correction.
The Ratio of minimum to maximum transmission is 0.9106.
The \l/2 correction factor is 0.0015.
;
_exptl_crystal_colour 'clear light yellow'
_exptl_crystal_colour_lustre clear
_exptl_crystal_colour_modifier light
_exptl_crystal_colour_primary yellow
_exptl_crystal_density_diffrn 1.5069
_exptl_crystal_description plate
_exptl_crystal_F_000 1683.3352
_exptl_crystal_size_max 0.501
_exptl_crystal_size_mid 0.409
_exptl_crystal_size_min 0.188
_refine_diff_density_max 1.5617
_refine_diff_density_min -0.8592
_refine_diff_density_rms 0.1787
_refine_ls_d_res_high 0.8107
_refine_ls_d_res_low 16.9810
_refine_ls_goodness_of_fit_ref 1.0205
_refine_ls_hydrogen_treatment mixed
_refine_ls_matrix_type full
_refine_ls_number_constraints 54
_refine_ls_number_parameters 487
_refine_ls_number_reflns 7148
_refine_ls_number_restraints 0
_refine_ls_restrained_S_all 1.0205
_refine_ls_R_factor_all 0.1146
_refine_ls_R_factor_gt 0.0575
_refine_ls_shift/su_max 0.0000
_refine_ls_shift/su_mean 0.0000
_refine_ls_structure_factor_coef Fsqd
_refine_ls_weighting_details 'w=1/[\s^2^(Fo^2^)+(0.0910P)^2^] where P=(Fo^2^+2Fc^2^)/3'
_refine_ls_weighting_scheme calc
_refine_ls_wR_factor_gt 0.1392
_refine_ls_wR_factor_ref 0.1751
_reflns_Friedel_coverage 0.0
_reflns_limit_h_max 20
_reflns_limit_h_min -21
_reflns_limit_k_max 14
_reflns_limit_k_min 0
_reflns_limit_l_max 22
_reflns_limit_l_min 0
_reflns_number_gt 4333
_reflns_number_total 7148
_reflns_threshold_expression I>=2u(I)
_cod_data_source_file om5b00458_si_002.cif
_cod_data_source_block '[MnBr(CO)3(bpy)(CTZ)]'
_cod_database_code 4087650
_olex2_refinement_description
;
;
_olex2_date_sample_data_collection 2014-02-05
_olex2_date_sample_submission 2014-01-20
_olex2_exptl_crystal_mounting_method 'crystal was mounted with perfluorated polyether oil'
_olex2_submission_original_sample_id '[MnBr(CO)3(bpy)(CTZ)]PF6'
_olex2_submission_special_instructions 'No special instructions were received'

loop_
_space_group_symop_id
_space_group_symop_operation_xyz
1 x,y,z
2 -x,y+1/2,-z+1/2
3 -x,-y,-z
4 x,-y-1/2,z-1/2

loop_
_atom_site_label
_atom_site_type_symbol
_atom_site_fract_x
_atom_site_fract_y
_atom_site_fract_z
_atom_site_U_iso_or_equiv
_atom_site_adp_type
_atom_site_occupancy
_atom_site_refinement_flags_posn
C1 C 0.9470(3) 0.5415(4) 0.6864(2) 0.0263(10) Uani 1.000000 .
C2 C 0.8912(3) 0.7237(4) 0.7180(3) 0.0305(10) Uani 1.000000 .
C3 C 0.7976(3) 0.5705(3) 0.6583(2) 0.0271(10) Uani 1.000000 .
C4 C 0.7471(2) 0.7400(3) 0.4968(2) 0.0202(9) Uani 1.000000 .
H4 H 0.7390(2) 0.6719(3) 0.4708(2) 0.0242(11) Uiso 1.000000 R
C5 C 0.7915(3) 0.8684(3) 0.5829(2) 0.0262(10) Uani 1.000000 .
H5 H 0.8201(3) 0.9039(3) 0.6277(2) 0.0314(12) Uiso 1.000000 R
C6 C 0.7369(3) 0.9170(3) 0.5249(2) 0.0261(10) Uani 1.000000 .
H6 H 0.7213(3) 0.9916(3) 0.5222(2) 0.0314(12) Uiso 1.000000 R
C7 C 0.9081(3) 0.5920(4) 0.4833(2) 0.0294(10) Uani 1.000000 .
C8 C 0.9030(3) 0.5408(5) 0.4125(3) 0.0492(15) Uani 1.000000 .
H8 H 0.9312(3) 0.5691(5) 0.3797(3) 0.0591(18) Uiso 1.000000 R
C9 C 0.8557(4) 0.4473(5) 0.3910(3) 0.0584(17) Uani 1.000000 .
H9 H 0.8514(4) 0.4127(5) 0.3436(3) 0.070(2) Uiso 1.000000 R
C10 C 0.8156(3) 0.4070(4) 0.4402(3) 0.0491(15) Uani 1.000000 .
H10 H 0.7845(3) 0.3434(4) 0.4272(3) 0.0589(18) Uiso 1.000000 R
C11 C 0.8211(3) 0.4606(3) 0.5097(2) 0.0318(11) Uani 1.000000 .
H11 H 0.7929(3) 0.4326(3) 0.5426(2) 0.0381(13) Uiso 1.000000 R
C12 C 0.9564(3) 0.6914(4) 0.5123(3) 0.0328(11) Uani 1.000000 .
C13 C 0.9999(3) 0.7493(5) 0.4715(3) 0.0500(15) Uani 1.000000 .
H13 H 1.0005(3) 0.7256(5) 0.4223(3) 0.0600(18) Uiso 1.000000 R
C14 C 1.0416(3) 0.8407(5) 0.5032(4) 0.0650(19) Uani 1.000000 .
H14 H 1.0708(3) 0.8802(5) 0.4758(4) 0.078(2) Uiso 1.000000 R
C15 C 1.0404(3) 0.8747(5) 0.5763(4) 0.0637(18) Uani 1.000000 .
H15 H 1.0683(3) 0.9377(5) 0.5986(4) 0.076(2) Uiso 1.000000 R
C16 C 0.9969(3) 0.8133(4) 0.6160(3) 0.0437(13) Uani 1.000000 .
H16 H 0.9967(3) 0.8355(4) 0.6656(3) 0.0524(15) Uiso 1.000000 R
C17 C 0.6443(2) 0.8541(3) 0.3970(2) 0.0209(9) Uani 1.000000 .
C18 C 0.6588(3) 0.9723(3) 0.3683(2) 0.0239(9) Uani 1.000000 .
C19 C 0.7313(3) 1.0039(3) 0.3563(2) 0.0285(10) Uani 1.000000 .
C20 C 0.7432(3) 1.1098(4) 0.3301(3) 0.0380(12) Uani 1.000000 .
H20 H 0.7919(3) 1.1284(4) 0.3227(3) 0.0457(15) Uiso 1.000000 R
C21 C 0.6835(3) 1.1874(4) 0.3150(3) 0.0450(14) Uani 1.000000 .
H21 H 0.6915(3) 1.2583(4) 0.2971(3) 0.0539(16) Uiso 1.000000 R
C22 C 0.6121(4) 1.1594(4) 0.3265(3) 0.0458(14) Uani 1.000000 .
H22 H 0.5715(4) 1.2115(4) 0.3167(3) 0.0549(17) Uiso 1.000000 R
C23 C 0.6002(3) 1.0534(4) 0.3528(3) 0.0364(12) Uani 1.000000 .
H23 H 0.5514(3) 1.0360(4) 0.3602(3) 0.0436(14) Uiso 1.000000 R
C24 C 0.6461(2) 0.7629(3) 0.3358(2) 0.0216(9) Uani 1.000000 .
C25 C 0.6294(2) 0.6519(3) 0.3495(2) 0.0265(10) Uani 1.000000 .
H25 H 0.6169(2) 0.6329(3) 0.3951(2) 0.0318(12) Uiso 1.000000 R
C26 C 0.6313(3) 0.5700(4) 0.2955(3) 0.0356(11) Uani 1.000000 .
H26 H 0.6212(3) 0.4960(4) 0.3058(3) 0.0428(13) Uiso 1.000000 R
C27 C 0.6481(3) 0.5965(4) 0.2264(3) 0.0434(13) Uani 1.000000 .
H27 H 0.6509(3) 0.5411(4) 0.1908(3) 0.0521(15) Uiso 1.000000 R
C28 C 0.6604(3) 0.7069(4) 0.2118(3) 0.0422(13) Uani 1.000000 .
H28 H 0.6695(3) 0.7266(4) 0.1647(3) 0.0506(15) Uiso 1.000000 R
C29 C 0.6597(3) 0.7888(4) 0.2652(2) 0.0302(10) Uani 1.000000 .
H29 H 0.6685(3) 0.8628(4) 0.2538(2) 0.0363(13) Uiso 1.000000 R
C30 C 0.5646(2) 0.8442(3) 0.4173(2) 0.0240(9) Uani 1.000000 .
C31 C 0.5602(3) 0.8344(4) 0.4928(3) 0.0337(11) Uani 1.000000 .
H31 H 0.6061(3) 0.8361(4) 0.5332(3) 0.0404(13) Uiso 1.000000 R
C32 C 0.4874(3) 0.8219(4) 0.5088(3) 0.0472(14) Uani 1.000000 .
H32 H 0.4855(3) 0.8137(4) 0.5599(3) 0.0567(17) Uiso 1.000000 R
C33 C 0.4180(3) 0.8215(4) 0.4498(3) 0.0455(13) Uani 1.000000 .
H33 H 0.3695(3) 0.8143(4) 0.4607(3) 0.0546(16) Uiso 1.000000 R
C34 C 0.4228(3) 0.8320(4) 0.3747(3) 0.0435(13) Uani 1.000000 .
H34 H 0.3768(3) 0.8320(4) 0.3344(3) 0.0522(16) Uiso 1.000000 R
C35 C 0.4951(3) 0.8426(4) 0.3582(3) 0.0328(11) Uani 1.000000 .
H35 H 0.4970(3) 0.8486(4) 0.3070(3) 0.0394(13) Uiso 1.000000 R
C36 C 0.5947(4) 1.0233(6) 0.0525(5) 0.083(2) Uani 1.000000 .
C37 C 0.5679(4) 1.0400(6) 0.1203(4) 0.078(2) Uani 1.000000 .
H37a H 0.5262(18) 1.094(3) 0.1096(9) 0.117(3) Uiso 1.000000 GR
H37b H 0.549(2) 0.9705(10) 0.1351(15) 0.117(3) Uiso 1.000000 GR
H37c H 0.6107(8) 1.066(4) 0.1618(8) 0.117(3) Uiso 1.000000 GR
N0aa N 0.6159(4) 1.0127(7) -0.0028(4) 0.129(3) Uani 1.000000 .
N1 N 0.79819(19) 0.7557(3) 0.56492(18) 0.0203(8) Uani 1.000000 .
N2 N 0.70841(19) 0.8350(3) 0.46986(18) 0.0196(8) Uani 1.000000 .
N3 N 0.8661(2) 0.5523(3) 0.53093(18) 0.0237(8) Uani 1.000000 .
N4 N 0.9551(2) 0.7228(3) 0.5851(2) 0.0293(9) Uani 1.000000 .
O1 O 0.99026(19) 0.4794(3) 0.72396(18) 0.0382(8) Uani 1.000000 .
O2 O 0.9001(2) 0.7719(3) 0.77565(18) 0.0450(9) Uani 1.000000 .
O3 O 0.7470(2) 0.5286(3) 0.67746(19) 0.0406(8) Uani 1.000000 .
Cl1 Cl 0.81084(7) 0.91081(10) 0.37283(7) 0.0394(3) Uani 1.000000 .
Mn1 Mn 0.87637(4) 0.64122(5) 0.63054(3) 0.02125(19) Uani 1.000000 .
F1 F 0.79209(16) 1.1788(2) 0.56766(15) 0.0457(7) Uani 1.000000 .
F2 F 0.89427(18) 1.1086(2) 0.6579(2) 0.0634(9) Uani 1.000000 .
F3 F 0.76081(17) 1.2887(2) 0.65667(18) 0.0552(8) Uani 1.000000 .
F4 F 0.77252(19) 1.1020(2) 0.67572(18) 0.0596(9) Uani 1.000000 .
F5 F 0.88349(16) 1.2948(2) 0.64034(16) 0.0456(7) Uani 1.000000 .
F6 F 0.8639(2) 1.2192(3) 0.74884(16) 0.0712(11) Uani 1.000000 .
P1 P 0.82831(7) 1.19848(9) 0.65823(7) 0.0302(3) Uani 1.000000 .

loop_
_atom_site_aniso_label
_atom_site_aniso_U_11
_atom_site_aniso_U_22
_atom_site_aniso_U_33
_atom_site_aniso_U_12
_atom_site_aniso_U_13
_atom_site_aniso_U_23
C1 0.036(3) 0.025(2) 0.019(2) -0.008(2) 0.008(2) -0.0029(19)
C2 0.039(3) 0.025(2) 0.027(3) -0.004(2) 0.007(2) 0.004(2)
C3 0.041(3) 0.019(2) 0.023(2) 0.000(2) 0.012(2) -0.0030(18)
C4 0.026(2) 0.013(2) 0.024(2) 0.0029(18) 0.0125(19) 0.0000(17)
C5 0.042(3) 0.018(2) 0.019(2) -0.004(2) 0.009(2) -0.0045(18)
C6 0.044(3) 0.013(2) 0.022(2) -0.002(2) 0.010(2) -0.0044(18)
C7 0.035(3) 0.034(3) 0.020(2) 0.017(2) 0.009(2) 0.006(2)
C8 0.070(4) 0.060(4) 0.019(2) 0.040(3) 0.015(2) 0.013(2)
C9 0.096(5) 0.043(3) 0.027(3) 0.037(3) 0.002(3) -0.012(3)
C10 0.073(4) 0.033(3) 0.030(3) 0.016(3) -0.006(3) -0.012(2)
C11 0.044(3) 0.018(2) 0.028(2) 0.003(2) 0.001(2) -0.0075(19)
C12 0.023(2) 0.047(3) 0.029(3) 0.011(2) 0.009(2) 0.015(2)
C13 0.033(3) 0.071(4) 0.050(3) 0.016(3) 0.019(3) 0.034(3)
C14 0.034(3) 0.079(5) 0.083(5) -0.005(3) 0.018(3) 0.046(4)
C15 0.034(3) 0.054(4) 0.095(5) -0.019(3) 0.004(3) 0.024(4)
C16 0.036(3) 0.042(3) 0.050(3) -0.011(2) 0.007(2) 0.003(3)
C17 0.025(2) 0.018(2) 0.021(2) 0.0013(18) 0.0082(17) -0.0015(18)
C18 0.039(3) 0.016(2) 0.018(2) -0.000(2) 0.0113(19) -0.0019(17)
C19 0.039(3) 0.021(2) 0.025(2) -0.004(2) 0.007(2) -0.0024(18)
C20 0.058(3) 0.025(2) 0.030(3) -0.017(2) 0.010(2) 0.002(2)
C21 0.084(4) 0.022(3) 0.031(3) -0.007(3) 0.017(3) 0.003(2)
C22 0.079(4) 0.025(3) 0.042(3) 0.018(3) 0.032(3) 0.007(2)
C23 0.054(3) 0.029(3) 0.033(3) 0.013(2) 0.022(2) 0.005(2)
C24 0.021(2) 0.022(2) 0.024(2) 0.0001(18) 0.0091(18) -0.0070(18)
C25 0.027(2) 0.026(2) 0.025(2) -0.000(2) 0.0044(19) -0.0017(19)
C26 0.039(3) 0.020(2) 0.048(3) -0.005(2) 0.011(2) -0.006(2)
C27 0.059(3) 0.034(3) 0.040(3) -0.001(3) 0.018(3) -0.018(2)
C28 0.055(3) 0.044(3) 0.032(3) -0.006(3) 0.021(2) -0.012(2)
C29 0.039(3) 0.025(2) 0.028(3) -0.005(2) 0.012(2) -0.005(2)
C30 0.031(2) 0.016(2) 0.028(2) 0.0043(19) 0.012(2) 0.0008(18)
C31 0.038(3) 0.034(3) 0.034(3) -0.001(2) 0.020(2) -0.004(2)
C32 0.062(4) 0.042(3) 0.050(3) 0.003(3) 0.037(3) -0.002(3)
C33 0.036(3) 0.046(3) 0.064(4) 0.009(3) 0.032(3) -0.001(3)
C34 0.025(3) 0.047(3) 0.059(4) 0.006(2) 0.013(3) -0.002(3)
C35 0.033(3) 0.031(3) 0.035(3) 0.005(2) 0.012(2) 0.003(2)
C36 0.060(4) 0.087(5) 0.090(6) 0.017(4) -0.000(4) -0.049(5)
C37 0.066(4) 0.075(5) 0.093(5) 0.022(4) 0.021(4) -0.022(4)
N0aa 0.083(5) 0.182(8) 0.123(6) -0.007(5) 0.026(5) -0.101(6)
N1 0.0276(19) 0.0190(18) 0.0156(18) -0.0033(15) 0.0079(15) -0.0040(14)
N2 0.0243(18) 0.0164(18) 0.0182(18) -0.0018(14) 0.0056(15) -0.0028(14)
N3 0.0310(19) 0.0215(19) 0.0166(18) 0.0086(16) 0.0028(15) -0.0034(15)
N4 0.028(2) 0.030(2) 0.027(2) -0.0011(17) 0.0044(17) 0.0059(17)
O1 0.0441(19) 0.0305(18) 0.0319(18) 0.0022(16) -0.0035(16) 0.0032(15)
O2 0.072(3) 0.041(2) 0.0232(18) -0.0110(18) 0.0140(18) -0.0124(16)
O3 0.049(2) 0.0327(18) 0.050(2) -0.0098(17) 0.0295(18) -0.0043(16)
Cl1 0.0345(6) 0.0364(7) 0.0484(8) -0.0076(5) 0.0127(6) 0.0053(6)
Mn1 0.0288(4) 0.0188(3) 0.0159(3) -0.0030(3) 0.0056(3) -0.0023(3)
F1 0.0471(17) 0.0494(17) 0.0362(16) 0.0006(14) 0.0039(13) -0.0113(13)
F2 0.0499(19) 0.0420(18) 0.089(2) 0.0171(15) 0.0031(17) 0.0087(17)
F3 0.060(2) 0.0362(17) 0.078(2) 0.0061(15) 0.0329(18) -0.0092(16)
F4 0.075(2) 0.0334(16) 0.077(2) -0.0215(16) 0.0316(19) 0.0047(15)
F5 0.0494(17) 0.0364(16) 0.0497(18) -0.0176(14) 0.0111(14) 0.0075(13)
F6 0.118(3) 0.057(2) 0.0277(17) -0.028(2) 0.0019(18) 0.0044(15)
P1 0.0399(7) 0.0194(6) 0.0305(7) -0.0055(5) 0.0082(6) -0.0004(5)

loop_
_atom_type_symbol
_atom_type_scat_dispersion_real
_atom_type_scat_dispersion_imag
_atom_type_scat_Cromer_Mann_a1
_atom_type_scat_Cromer_Mann_a2
_atom_type_scat_Cromer_Mann_a3
_atom_type_scat_Cromer_Mann_a4
_atom_type_scat_Cromer_Mann_b1
_atom_type_scat_Cromer_Mann_b2
_atom_type_scat_Cromer_Mann_b3
_atom_type_scat_Cromer_Mann_b4
_atom_type_scat_Cromer_Mann_c
_atom_type_scat_source
_atom_type_scat_dispersion_source
C 0.00347 0.00161 2.31000 1.02000 1.58860 0.86500 20.84390 10.20750 0.56870 51.65120 0.215599998832 'International Tables Volume C Table 6.1.1.4 (pp. 500-502)' 'Henke, Gullikson and Davis, At. Data and Nucl. Data Tables, 1993, 54, 2'
Cl 0.14873 0.16029 11.46040 7.19640 6.25560 1.64550 0.01040 1.16620 18.51940 47.77840 -9.55739974976 'International Tables Volume C Table 6.1.1.4 (pp. 500-502)' 'Henke, Gullikson and Davis, At. Data and Nucl. Data Tables, 1993, 54, 2'
F 0.01794 0.01033 3.53920 2.64120 1.51700 1.02430 10.28250 4.29440 0.26150 26.14760 0.277599990368 'International Tables Volume C Table 6.1.1.4 (pp. 500-502)' 'Henke, Gullikson and Davis, At. Data and Nucl. Data Tables, 1993, 54, 2'
H 0.00000 0.00000 0.49300 0.32291 0.14019 0.04081 10.51090 26.12570 3.14236 57.79970 0.0030380000826 'International Tables Volume C Table 6.1.1.4 (pp. 500-502)' 'Henke, Gullikson and Davis, At. Data and Nucl. Data Tables, 1993, 54, 2'
Mn 0.34779 0.73263 11.28190 7.35730 3.01930 2.24410 5.34090 0.34320 17.86740 83.75430 1.089599967 'International Tables Volume C Table 6.1.1.4 (pp. 500-502)' 'Henke, Gullikson and Davis, At. Data and Nucl. Data Tables, 1993, 54, 2'
O 0.01158 0.00611 3.04850 2.28680 1.54630 0.86700 13.27710 5.70110 0.32390 32.90890 0.250800013542 'International Tables Volume C Table 6.1.1.4 (pp. 500-502)' 'Henke, Gullikson and Davis, At. Data and Nucl. Data Tables, 1993, 54, 2'
N 0.00653 0.00323 12.21260 3.13220 2.01250 1.16630 0.00570 9.89330 28.99750 0.58260 -11.5290002823 'International Tables Volume C Table 6.1.1.4 (pp. 500-502)' 'Henke, Gullikson and Davis, At. Data and Nucl. Data Tables, 1993, 54, 2'
P 0.10434 0.09671 6.43450 4.17910 1.78000 1.49080 1.90670 27.15700 0.52600 68.16450 1.11489999294 'International Tables Volume C Table 6.1.1.4 (pp. 500-502)' 'Henke, Gullikson and Davis, At. Data and Nucl. Data Tables, 1993, 54, 2'

loop_
_geom_angle_atom_site_label_1
_geom_angle_atom_site_label_2
_geom_angle_atom_site_label_3
_geom_angle
Mn1 C1 O1 177.4(4)
Mn1 C2 O2 176.8(4)
Mn1 C3 O3 177.7(4)
N1 C4 H4 124.3(2)
N2 C4 H4 124.3(2)
N2 C4 N1 111.4(3)
C6 C5 H5 125.5(2)
N1 C5 H5 125.5(2)
N1 C5 C6 109.1(4)
H6 C6 C5 126.5(2)
N2 C6 C5 106.9(3)
N2 C6 H6 126.5(2)
C12 C7 C8 124.5(4)
N3 C7 C8 120.5(5)
N3 C7 C12 115.0(4)
H8 C8 C7 120.1(3)
C9 C8 C7 119.7(5)
C9 C8 H8 120.1(3)
H9 C9 C8 120.5(3)
C10 C9 C8 119.0(5)
C10 C9 H9 120.5(3)
H10 C10 C9 120.0(3)
C11 C10 C9 119.9(5)
C11 C10 H10 120.0(3)
H11 C11 C10 119.1(3)
N3 C11 C10 121.8(5)
N3 C11 H11 119.1(2)
C13 C12 C7 124.7(5)
N4 C12 C7 113.8(4)
N4 C12 C13 121.5(5)
H13 C13 C12 120.0(3)
C14 C13 C12 120.0(6)
C14 C13 H13 120.0(4)
H14 C14 C13 120.3(4)
C15 C14 C13 119.5(5)
C15 C14 H14 120.3(3)
H15 C15 C14 120.6(3)
C16 C15 C14 118.9(6)
C16 C15 H15 120.6(4)
H16 C16 C15 118.9(4)
N4 C16 C15 122.1(5)
N4 C16 H16 118.9(3)
C24 C17 C18 111.7(3)
C30 C17 C18 112.9(3)
C30 C17 C24 107.7(3)
N2 C17 C18 106.0(3)
N2 C17 C24 110.8(3)
N2 C17 C30 107.7(3)
C19 C18 C17 122.3(4)
C23 C18 C17 121.6(4)
C23 C18 C19 116.1(4)
C20 C19 C18 121.6(4)
Cl1 C19 C18 121.6(3)
Cl1 C19 C20 116.8(4)
H20 C20 C19 119.8(3)
C21 C20 C19 120.4(5)
C21 C20 H20 119.8(3)
H21 C21 C20 120.3(3)
C22 C21 C20 119.3(4)
C22 C21 H21 120.3(3)
H22 C22 C21 119.9(3)
C23 C22 C21 120.2(5)
C23 C22 H22 119.9(3)
C22 C23 C18 122.3(5)
H23 C23 C18 118.8(3)
H23 C23 C22 118.8(3)
C25 C24 C17 119.9(3)
C29 C24 C17 122.0(4)
C29 C24 C25 118.0(4)
H25 C25 C24 119.8(2)
C26 C25 C24 120.3(4)
C26 C25 H25 119.8(3)
H26 C26 C25 119.5(3)
C27 C26 C25 120.9(4)
C27 C26 H26 119.5(3)
H27 C27 C26 120.9(3)
C28 C27 C26 118.2(4)
C28 C27 H27 120.9(3)
H28 C28 C27 119.3(3)
C29 C28 C27 121.4(4)
C29 C28 H28 119.3(3)
C28 C29 C24 121.0(4)
H29 C29 C24 119.5(2)
H29 C29 C28 119.5(3)
C31 C30 C17 122.0(4)
C35 C30 C17 119.5(4)
C35 C30 C31 118.5(4)
H31 C31 C30 119.8(3)
C32 C31 C30 120.5(5)
C32 C31 H31 119.8(3)
H32 C32 C31 119.5(3)
C33 C32 C31 121.0(5)
C33 C32 H32 119.5(3)
H33 C33 C32 120.9(3)
C34 C33 C32 118.2(5)
C34 C33 H33 120.9(3)
H34 C34 C33 119.5(3)
C35 C34 C33 121.1(5)
C35 C34 H34 119.5(3)
C34 C35 C30 120.7(4)
H35 C35 C30 119.6(3)
H35 C35 C34 119.6(3)
N0aa C36 C37 178.2(9)
H37a C37 C36 109.5
H37b C37 C36 109.5
H37b C37 H37a 109.5
H37c C37 C36 109.5
H37c C37 H37a 109.5
H37c C37 H37b 109.5
C5 N1 C4 105.7(3)
Mn1 N1 C4 128.0(3)
Mn1 N1 C5 126.2(3)
C6 N2 C4 106.8(3)
C17 N2 C4 129.3(3)
C17 N2 C6 123.9(3)
C11 N3 C7 119.1(4)
Mn1 N3 C7 115.6(3)
Mn1 N3 C11 125.3(3)
C16 N4 C12 118.0(4)
Mn1 N4 C12 116.0(3)
Mn1 N4 C16 125.3(3)
C2 Mn1 C1 87.82(19)
C3 Mn1 C1 90.25(19)
C3 Mn1 C2 87.67(19)
N1 Mn1 C1 178.31(16)
N1 Mn1 C2 92.93(16)
N1 Mn1 C3 91.29(16)
N3 Mn1 C1 91.55(15)
N3 Mn1 C2 176.36(17)
N3 Mn1 C3 95.91(16)
N3 Mn1 N1 87.61(12)
N4 Mn1 C1 95.48(16)
N4 Mn1 C2 97.47(17)
N4 Mn1 C3 172.43(17)
N4 Mn1 N1 82.93(13)
N4 Mn1 N3 79.02(14)
F2 P1 F1 89.45(17)
F3 P1 F1 89.34(16)
F3 P1 F2 178.79(19)
F4 P1 F1 89.65(16)
F4 P1 F2 90.07(17)
F4 P1 F3 89.80(16)
F5 P1 F1 90.05(15)
F5 P1 F2 90.11(17)
F5 P1 F3 90.01(15)
F5 P1 F4 179.65(17)
F6 P1 F1 179.42(19)
F6 P1 F2 91.12(19)
F6 P1 F3 90.08(19)
F6 P1 F4 90.41(17)
F6 P1 F5 89.89(16)

loop_
_geom_bond_atom_site_label_1
_geom_bond_atom_site_label_2
_geom_bond_distance
C1 O1 1.145(5)
C1 Mn1 1.818(5)
C2 O2 1.157(5)
C2 Mn1 1.811(5)
C3 O3 1.152(5)
C3 Mn1 1.806(5)
C4 H4 0.9300
C4 N1 1.322(5)
C4 N2 1.346(5)
C5 H5 0.9300
C5 C6 1.344(6)
C5 N1 1.397(5)
C6 H6 0.9300
C6 N2 1.387(5)
C7 C8 1.391(6)
C7 C12 1.473(7)
C7 N3 1.356(5)
C8 H8 0.9300
C8 C9 1.386(8)
C9 H9 0.9300
C9 C10 1.357(8)
C10 H10 0.9300
C10 C11 1.380(6)
C11 H11 0.9300
C11 N3 1.347(5)
C12 C13 1.378(6)
C12 N4 1.364(6)
C13 H13 0.9300
C13 C14 1.354(8)
C14 H14 0.9300
C14 C15 1.378(9)
C15 H15 0.9300
C15 C16 1.388(7)
C16 H16 0.9300
C16 N4 1.342(6)
C17 C18 1.549(5)
C17 C24 1.553(5)
C17 C30 1.547(5)
C17 N2 1.498(5)
C18 C19 1.402(6)
C18 C23 1.389(6)
C19 C20 1.387(6)
C19 Cl1 1.752(5)
C20 H20 0.9300
C20 C21 1.375(7)
C21 H21 0.9300
C21 C22 1.371(7)
C22 H22 0.9300
C22 C23 1.387(6)
C23 H23 0.9300
C24 C25 1.396(6)
C24 C29 1.385(6)
C25 H25 0.9300
C25 C26 1.384(6)
C26 H26 0.9300
C26 C27 1.387(6)
C27 H27 0.9300
C27 C28 1.375(7)
C28 H28 0.9300
C28 C29 1.372(6)
C29 H29 0.9300
C30 C31 1.381(6)
C30 C35 1.388(6)
C31 H31 0.9300
C31 C32 1.396(6)
C32 H32 0.9300
C32 C33 1.387(7)
C33 H33 0.9300
C33 C34 1.378(7)
C34 H34 0.9300
C34 C35 1.390(6)
C35 H35 0.9300
C36 C37 1.431(9)
C36 N0aa 1.158(9)
C37 H37a 0.9600
C37 H37b 0.9600
C37 H37c 0.9600
N1 Mn1 2.071(3)
N3 Mn1 2.045(3)
N4 Mn1 2.037(4)
F1 P1 1.595(3)
F2 P1 1.585(3)
F3 P1 1.600(3)
F4 P1 1.601(3)
F5 P1 1.595(3)
F6 P1 1.596(3)
